data_4020145
loop_
_publ_author_name
'Kyung-Ho Park'
'Will J. Marshall'

_journal_name_full 'Journal of Organic Chemistry'
_journal_page_first 2075
_journal_page_last 2081
_journal_paper_doi 10.1021/jo047798f
_journal_volume 70
_journal_year 2005
_chemical_formula_sum 'C4 H8 Cl N'
_chemical_formula_weight 105.56
_space_group_IT_number 14
_symmetry_cell_setting monoclinic
_symmetry_space_group_name_Hall '-P 2yn'
_symmetry_space_group_name_H-M 'P 1 21/n 1'
_atom_sites_solution_hydrogens geom
_atom_sites_solution_primary direct
_atom_sites_solution_secondary difmap
_cell_angle_alpha 90.00
_cell_angle_beta 96.115(2)
_cell_angle_gamma 90.00
_cell_formula_units_Z 8
_cell_length_a 7.2817(7)
_cell_length_b 11.9407(11)
_cell_length_c 12.5710(12)
_cell_measurement_reflns_used ?
_cell_measurement_temperature 173(2)
_cell_measurement_theta_max ?
_cell_measurement_theta_min ?
_cell_volume 1086.81(18)
_diffrn_ambient_temperature 173(2)
_diffrn_detector_area_resol_mean ?
_diffrn_measurement_device_type 'Bruker P4'
_diffrn_measurement_method '\w scans'
_diffrn_radiation_monochromator graphite
_diffrn_radiation_source 'fine-focus sealed tube'
_diffrn_radiation_type MoK\a
_diffrn_radiation_wavelength 0.71073
_diffrn_reflns_av_R_equivalents 0.0120
_diffrn_reflns_av_sigmaI/netI 0.0152
_diffrn_reflns_limit_h_max 9
_diffrn_reflns_limit_h_min -9
_diffrn_reflns_limit_k_max 15
_diffrn_reflns_limit_k_min -12
_diffrn_reflns_limit_l_max 9
_diffrn_reflns_limit_l_min -16
_diffrn_reflns_number 5379
_diffrn_reflns_theta_max 28.25
_diffrn_reflns_theta_min 2.36
_diffrn_standards_decay_% ?
_diffrn_standards_interval_count ?
_diffrn_standards_interval_time ?
_diffrn_standards_number ?
_exptl_absorpt_coefficient_mu 0.551
_exptl_absorpt_correction_T_max ?
_exptl_absorpt_correction_T_min ?
_exptl_absorpt_correction_type none
_exptl_absorpt_process_details ?
_exptl_crystal_colour colorl
_exptl_crystal_density_diffrn 1.290
_exptl_crystal_density_meas hemisphere
_exptl_crystal_density_method 'not measured'
_exptl_crystal_description iregblok
_exptl_crystal_F_000 448
_exptl_crystal_size_max .53
_exptl_crystal_size_mid .35
_exptl_crystal_size_min .35
_refine_ls_extinction_coef ?
_refine_ls_extinction_method none
_refine_ls_goodness_of_fit_ref 1.039
_refine_ls_hydrogen_treatment mixed
_refine_ls_matrix_type full
_refine_ls_number_parameters 174
_refine_ls_number_reflns 2408
_refine_ls_number_restraints 0
_refine_ls_restrained_S_all 1.039
_refine_ls_R_factor_all 0.0272
_refine_ls_R_factor_gt 0.0244
_refine_ls_shift/su_max 0.001
_refine_ls_shift/su_mean 0.000
_refine_ls_structure_factor_coef Fsqd
_refine_ls_weighting_details 'calc w=1/[\s^2^(Fo^2^)+(0.0373P)^2^+0.2656P] where P=(Fo^2^+2Fc^2^)/3'
_refine_ls_weighting_scheme calc
_refine_ls_wR_factor_gt 0.0656
_refine_ls_wR_factor_ref 0.0675
_reflns_number_gt 2185
_reflns_number_total 2408
_reflns_threshold_expression >2sigma(I)
_cod_depositor_comments
;
The following automatic conversions were performed:
'_symmetry_cell_setting' value 'Monoclinic' changed to 'monoclinic'
according to '/home/saulius/struct/CIF-dictionaries/cif_core.dic'
dictionary named 'cif_core.dic' version 2.4.1 from 2010-06-29.

Automatic conversion script
Id: cif_fix_enum 1527 2010-12-29 10:47:43Z saulius 
;
_cod_original_sg_symbol_H-M 'P 21/n'
_cod_database_code 4020145

loop_
_symmetry_equiv_pos_as_xyz
'x, y, z'
'-x+1/2, y+1/2, -z+1/2'
'-x, -y, -z'
'x-1/2, -y-1/2, z-1/2'

loop_
_atom_site_label
_atom_site_type_symbol
_atom_site_fract_x
_atom_site_fract_y
_atom_site_fract_z
_atom_site_U_iso_or_equiv
_atom_site_adp_type
_atom_site_occupancy
_atom_site_symmetry_multiplicity
_atom_site_calc_flag
_atom_site_refinement_flags
_atom_site_disorder_assembly
_atom_site_disorder_group
Cl1 Cl 0.08885(4) 0.68122(3) 0.87602(2) 0.03473(10) Uani 1 1 d . . .
N1 N -0.08181(12) 0.66576(7) 1.05194(7) 0.02230(19) Uani 1 1 d . . .
C1 C -0.01825(14) 0.74366(9) 0.97828(8) 0.0229(2) Uani 1 1 d . . .
Cl2 Cl -0.05982(4) 0.96572(3) 1.25551(2) 0.03340(10) Uani 1 1 d . . .
C2 C -0.03892(18) 0.85255(10) 0.98340(10) 0.0311(3) Uani 1 1 d . . .
C3 C -0.25758(16) 0.60799(10) 1.01470(10) 0.0283(2) Uani 1 1 d . . .
C4 C -0.42417(18) 0.67351(13) 1.04131(13) 0.0381(3) Uani 1 1 d . . .
C5 C -0.00455(14) 0.65961(8) 1.15339(9) 0.0209(2) Uani 1 1 d . . .
N6 N -0.08600(13) 0.60363(8) 1.22438(8) 0.0242(2) Uani 1 1 d . . .
C7 C -0.01420(17) 0.59186(11) 1.33722(9) 0.0284(2) Uani 1 1 d . . .
C8 C 0.0848(2) 0.48160(12) 1.35978(11) 0.0351(3) Uani 1 1 d . . .
C9 C 0.17729(16) 0.71501(10) 1.18480(10) 0.0268(2) Uani 1 1 d . . .
H8' H 0.131(2) 0.4794(14) 1.4347(15) 0.048(4) Uiso 1 1 d . . .
H8 H 0.192(2) 0.4742(14) 1.3180(13) 0.045(4) Uiso 1 1 d . . .
H9 H 0.255(2) 0.6632(13) 1.2239(12) 0.037(4) Uiso 1 1 d . . .
H3 H -0.2594(19) 0.5983(12) 0.9395(12) 0.032(4) Uiso 1 1 d . . .
H9' H 0.158(2) 0.7781(14) 1.2259(13) 0.039(4) Uiso 1 1 d . . .
H9" H 0.235(2) 0.7369(13) 1.1232(12) 0.034(4) Uiso 1 1 d . . .
H8" H 0.002(2) 0.4204(14) 1.3431(13) 0.043(4) Uiso 1 1 d . . .
H3' H -0.2532(19) 0.5345(12) 1.0451(11) 0.030(3) Uiso 1 1 d . . .
H7 H 0.065(2) 0.6524(14) 1.3565(12) 0.038(4) Uiso 1 1 d . . .
H7' H -0.116(2) 0.5963(13) 1.3762(12) 0.037(4) Uiso 1 1 d . . .
H2 H -0.096(2) 0.8819(13) 1.0412(12) 0.039(4) Uiso 1 1 d . . .
H2' H 0.002(2) 0.8982(12) 0.9298(12) 0.033(4) Uiso 1 1 d . . .
H4 H -0.423(2) 0.7489(17) 1.0158(14) 0.050(5) Uiso 1 1 d . . .
H4' H -0.531(3) 0.6395(18) 1.0096(16) 0.070(6) Uiso 1 1 d . . .
H4" H -0.431(2) 0.6739(14) 1.1208(15) 0.050(5) Uiso 1 1 d . . .
H6 H -0.186(2) 0.5704(13) 1.2096(12) 0.037(4) Uiso 1 1 d . . .
